data_4509842
loop_
_publ_author_name
'Czaun, Miklos'
'Goeppert, Alain'
'Kothandaraman, Jotheeswari'
'May, Robert B.'
'Haiges, Ralf'
'Prakash, G. K. Surya'
'Olah, George A.'

_publ_section_title
;
 Formic Acid As a Hydrogen Storage Medium: Ruthenium-Catalyzed Generation
 of Hydrogen from Formic Acid in Emulsions
;
_journal_issue 1
_journal_name_full 'ACS Catalysis'
_journal_page_first 311
_journal_paper_doi 10.1021/cs4007974
_journal_volume 4
_journal_year 2014
_chemical_formula_moiety 'C40 H32 O6 P2 Ru, 2(C H Cl3)'
_chemical_formula_sum 'C42 H34 Cl6 O6 P2 Ru'
_chemical_formula_weight 1010.40
_space_group_crystal_system triclinic
_space_group_IT_number 2
_space_group_name_Hall '-P 1'
_space_group_name_H-M_alt 'P -1'
_symmetry_space_group_name_Hall '-P 1'
_symmetry_space_group_name_H-M 'P -1'
_atom_sites_solution_hydrogens geom
_atom_sites_solution_primary direct
_atom_sites_solution_secondary difmap
_cell_angle_alpha 97.563(3)
_cell_angle_beta 91.490(3)
_cell_angle_gamma 112.378(3)
_cell_formula_units_Z 2
_cell_length_a 9.915(2)
_cell_length_b 11.919(2)
_cell_length_c 20.194(4)
_cell_measurement_reflns_used 5888
_cell_measurement_temperature 133.(2)
_cell_measurement_theta_max 28.5913
_cell_measurement_theta_min 2.2634
_cell_volume 2180.0(7)
_computing_cell_refinement 'APEX2 v2012.4-3 (Bruker AXS)'
_computing_data_collection 'Bruker Smart V5.632'
_computing_data_reduction 'SAINT V8.18C (Bruker AXS, 2009)'
_computing_structure_refinement 'SHELXL-97 (Sheldrick, 2008)'
_computing_structure_solution 'SHELXS-97 (Sheldrick, 2008)'
_diffrn_ambient_temperature 133.(2)
_diffrn_detector_area_resol_mean 8.3660
_diffrn_measured_fraction_theta_full 0.982
_diffrn_measured_fraction_theta_max 0.955
_diffrn_measurement_device_type 'Bruker APEX CCD'
_diffrn_measurement_method omega-scans
_diffrn_radiation_monochromator graphite
_diffrn_radiation_type 'MoK\a '
_diffrn_radiation_wavelength 0.71073
_diffrn_reflns_av_R_equivalents 0.0344
_diffrn_reflns_av_sigmaI/netI 0.0930
_diffrn_reflns_limit_h_max 12
_diffrn_reflns_limit_h_min -5
_diffrn_reflns_limit_k_max 14
_diffrn_reflns_limit_k_min -15
_diffrn_reflns_limit_l_max 24
_diffrn_reflns_limit_l_min -25
_diffrn_reflns_number 13889
_diffrn_reflns_theta_full 25.00
_diffrn_reflns_theta_max 27.48
_diffrn_reflns_theta_min 1.02
_diffrn_source 'fine-focus sealed tube'
_exptl_absorpt_coefficient_mu 0.847
_exptl_absorpt_correction_T_max 0.88
_exptl_absorpt_correction_T_min 0.82
_exptl_absorpt_correction_type multi-scan
_exptl_absorpt_process_details 'Bruker SADABS V2008/1'
_exptl_crystal_colour yellow
_exptl_crystal_density_diffrn 1.539
_exptl_crystal_density_method 'not measured'
_exptl_crystal_description prism
_exptl_crystal_F_000 1020
_exptl_crystal_size_max 0.150
_exptl_crystal_size_mid 0.150
_exptl_crystal_size_min 0.150
_refine_diff_density_max 1.041
_refine_diff_density_min -0.650
_refine_ls_extinction_method none
_refine_ls_goodness_of_fit_ref 1.047
_refine_ls_hydrogen_treatment constr
_refine_ls_matrix_type full
_refine_ls_number_parameters 542
_refine_ls_number_reflns 9554
_refine_ls_number_restraints 30
_refine_ls_restrained_S_all 1.052
_refine_ls_R_factor_all 0.0720
_refine_ls_R_factor_gt 0.0447
_refine_ls_shift/su_max 0.001
_refine_ls_shift/su_mean 0.000
_refine_ls_structure_factor_coef Fsqd
_refine_ls_weighting_details 'calc w=1/[\s^2^(Fo^2^)+(0.0200P)^2^+0.2000P] where P=(Fo^2^+2Fc^2^)/3'
_refine_ls_weighting_scheme calc
_refine_ls_wR_factor_gt 0.0802
_refine_ls_wR_factor_ref 0.1004
_reflns_number_gt 6376
_reflns_number_total 9554
_reflns_threshold_expression >2sigma(I)
_cod_data_source_file cs4007974_si_002.cif
_cod_data_source_block I
_cod_original_cell_volume 2180.0(8)
_cod_database_code 4509842

loop_
_space_group_symop_operation_xyz
'x, y, z'
'-x, -y, -z'

loop_
_atom_site_type_symbol
_atom_site_label
_atom_site_fract_x
_atom_site_fract_y
_atom_site_fract_z
_atom_site_U_iso_or_equiv
_atom_site_adp_type
_atom_site_calc_flag
_atom_site_refinement_flags
_atom_site_occupancy
_atom_site_disorder_assembly
_atom_site_disorder_group
C C1 0.3618(4) 0.4937(3) 0.31614(19) 0.0217(9) Uani d . 1.0 . .
C C2 0.3759(4) 0.6092(4) 0.21583(19) 0.0230(9) Uani d . 1.0 . .
C C3 0.0430(4) 0.2880(4) 0.32038(19) 0.0288(10) Uani d . 1.0 . .
H H3 -0.0484 0.2309 0.3304 0.035 Uiso calc R 1.0 . .
C C4 0.0575(5) 0.5714(4) 0.1554(2) 0.0312(10) Uani d . 1.0 . .
H H4 -0.0261 0.5568 0.1262 0.037 Uiso calc R 1.0 . .
C C5 0.4082(4) 0.3089(3) 0.19202(19) 0.0201(9) Uani d . 1.0 . .
C C6 0.4349(4) 0.2755(3) 0.2533(2) 0.0254(9) Uani d . 1.0 . .
H H6 0.3615 0.2571 0.2841 0.03 Uiso calc R 1.0 . .
C C7 0.5684(4) 0.2692(3) 0.2693(2) 0.0288(10) Uani d . 1.0 . .
H H7 0.5862 0.2459 0.3108 0.035 Uiso calc R 1.0 . .
C C8 0.6755(4) 0.2967(4) 0.2247(2) 0.0327(11) Uani d . 1.0 . .
H H8 0.7672 0.293 0.2358 0.039 Uiso calc R 1.0 . .
C C9 0.6505(4) 0.3294(4) 0.1645(2) 0.0332(11) Uani d . 1.0 . .
H H9 0.7246 0.3477 0.134 0.04 Uiso calc R 1.0 . .
C C10 0.5172(4) 0.3359(3) 0.1478(2) 0.0273(10) Uani d . 1.0 . .
H H10 0.5004 0.3587 0.106 0.033 Uiso calc R 1.0 . .
C C11 0.2339(4) 0.3416(4) 0.08696(19) 0.0233(9) Uani d . 1.0 . .
C C12 0.2055(4) 0.2353(4) 0.0413(2) 0.0353(11) Uani d . 1.0 . .
H H12 0.1839 0.1591 0.057 0.042 Uiso calc R 1.0 . .
C C13 0.2084(5) 0.2400(5) -0.0260(2) 0.0457(13) Uani d . 1.0 . .
H H13 0.1891 0.1671 -0.0568 0.055 Uiso calc R 1.0 . .
C C14 0.2390(5) 0.3497(5) -0.0492(2) 0.0507(14) Uani d . 1.0 . .
H H14 0.2426 0.3529 -0.0959 0.061 Uiso calc R 1.0 . .
C C15 0.2644(5) 0.4540(5) -0.0052(2) 0.0479(13) Uani d . 1.0 . .
H H15 0.2834 0.5294 -0.0215 0.058 Uiso calc R 1.0 . .
C C16 0.2626(5) 0.4512(4) 0.0628(2) 0.0353(11) Uani d . 1.0 . .
H H16 0.2811 0.5244 0.0931 0.042 Uiso calc R 1.0 . .
C C17 0.0884(4) 0.1828(3) 0.17753(19) 0.0228(9) Uani d . 1.0 . .
C C18 0.1081(4) 0.0768(4) 0.1884(2) 0.0298(10) Uani d . 1.0 . .
H H18 0.2041 0.079 0.196 0.036 Uiso calc R 1.0 . .
C C19 -0.0119(5) -0.0319(4) 0.1882(2) 0.0354(11) Uani d . 1.0 . .
H H19 0.0016 -0.1044 0.1951 0.043 Uiso calc R 1.0 . .
C C20 -0.1512(5) -0.0342(4) 0.1778(2) 0.0351(11) Uani d . 1.0 . .
H H20 -0.2335 -0.1079 0.1795 0.042 Uiso calc R 1.0 . .
C C21 -0.1724(4) 0.0683(4) 0.1652(2) 0.0318(10) Uani d . 1.0 . .
H H21 -0.2686 0.0651 0.1567 0.038 Uiso calc R 1.0 . .
C C22 -0.0520(4) 0.1769(4) 0.16479(19) 0.0247(9) Uani d . 1.0 . .
H H22 -0.0663 0.248 0.1557 0.03 Uiso calc R 1.0 . .
C C23 0.1914(4) 0.6408(3) 0.42090(19) 0.0217(9) Uani d . 1.0 . .
C C24 0.1947(4) 0.5383(3) 0.44474(19) 0.0244(9) Uani d . 1.0 . .
H H24 0.2009 0.4727 0.4144 0.029 Uiso calc R 1.0 . .
C C25 0.1890(4) 0.5304(4) 0.5131(2) 0.0299(10) Uani d . 1.0 . .
H H25 0.1923 0.4597 0.5289 0.036 Uiso calc R 1.0 . .
C C26 0.1788(4) 0.6236(4) 0.5576(2) 0.0311(10) Uani d . 1.0 . .
H H26 0.1746 0.6178 0.6041 0.037 Uiso calc R 1.0 . .
C C27 0.1747(5) 0.7263(4) 0.5340(2) 0.0381(12) Uani d . 1.0 . .
H H27 0.1678 0.7913 0.5646 0.046 Uiso calc R 1.0 . .
C C28 0.1806(4) 0.7353(4) 0.4668(2) 0.0346(11) Uani d . 1.0 . .
H H28 0.1774 0.8063 0.4514 0.041 Uiso calc R 1.0 . .
C C29 0.0377(4) 0.6941(3) 0.31738(19) 0.0221(9) Uani d . 1.0 . .
C C30 -0.0950(4) 0.5975(4) 0.2963(2) 0.0286(10) Uani d . 1.0 . .
H H30 -0.0986 0.5162 0.286 0.034 Uiso calc R 1.0 . .
C C31 -0.2219(5) 0.6191(4) 0.2903(2) 0.0365(11) Uani d . 1.0 . .
H H31 -0.3124 0.5526 0.2759 0.044 Uiso calc R 1.0 . .
C C32 -0.2183(5) 0.7365(4) 0.3052(2) 0.0390(12) Uani d . 1.0 . .
H H32 -0.3061 0.7506 0.3016 0.047 Uiso calc R 1.0 . .
C C33 -0.0863(5) 0.8339(4) 0.3255(2) 0.0371(11) Uani d . 1.0 . .
H H33 -0.0832 0.915 0.3353 0.044 Uiso calc R 1.0 . .
C C34 0.0411(4) 0.8128(4) 0.3314(2) 0.0289(10) Uani d . 1.0 . .
H H34 0.1316 0.8798 0.3451 0.035 Uiso calc R 1.0 . .
C C35 0.3558(4) 0.8005(3) 0.33160(19) 0.0207(9) Uani d . 1.0 . .
C C36 0.3688(4) 0.8649(3) 0.2778(2) 0.0298(10) Uani d . 1.0 . .
H H36 0.2897 0.84 0.2444 0.036 Uiso calc R 1.0 . .
C C37 0.4958(5) 0.9648(4) 0.2725(2) 0.0331(11) Uani d . 1.0 . .
H H37 0.5032 1.0085 0.2357 0.04 Uiso calc R 1.0 . .
C C38 0.6115(5) 1.0010(4) 0.3206(2) 0.0376(12) Uani d . 1.0 . .
H H38 0.699 1.0693 0.3169 0.045 Uiso calc R 1.0 . .
C C39 0.6003(4) 0.9381(4) 0.3743(2) 0.0349(11) Uani d . 1.0 . .
H H39 0.6803 0.9634 0.4073 0.042 Uiso calc R 1.0 . .
C C40 0.4731(4) 0.8378(3) 0.3803(2) 0.0285(10) Uani d . 1.0 . .
H H40 0.4659 0.795 0.4174 0.034 Uiso calc R 1.0 . .
C C41 0.6775(5) 0.1478(4) 0.9366(2) 0.0483(13) Uani d . 1.0 . .
H H41 0.7341 0.192 0.9011 0.058 Uiso calc R 1.0 . .
C C42 0.2903(4) 0.1963(4) 0.4505(2) 0.0413(12) Uani d D 1.0 . .
H H42 0.2413 0.2008 0.4076 0.05 Uiso calc R 1.0 A 1
Cl Cl1 0.53718(15) 0.20005(12) 0.95387(7) 0.0617(4) Uani d . 1.0 . .
Cl Cl2 0.79542(18) 0.17761(19) 1.00654(8) 0.1016(7) Uani d . 1.0 . .
Cl Cl3 0.59919(16) -0.01101(12) 0.90520(7) 0.0633(4) Uani d . 1.0 . .
Cl Cl4A 0.4370(10) 0.3381(7) 0.4795(7) 0.068(3) Uani d PD 0.41(2) B 1
Cl Cl5A 0.3657(16) 0.0850(12) 0.4375(7) 0.055(3) Uani d PD 0.41(2) B 1
Cl Cl6A 0.1684(14) 0.1694(16) 0.5122(8) 0.078(4) Uani d PD 0.41(2) B 1
Cl Cl4B 0.3927(14) 0.3260(8) 0.5043(6) 0.089(3) Uani d PD 0.59(2) B 2
Cl Cl5B 0.3885(11) 0.1057(9) 0.4262(6) 0.066(2) Uani d PD 0.59(2) B 2
Cl Cl6B 0.1322(6) 0.1039(12) 0.4869(4) 0.081(2) Uani d PD 0.59(2) B 2
O O1 0.4550(3) 0.5015(2) 0.35342(14) 0.0307(7) Uani d . 1.0 . .
O O2 0.4766(3) 0.6739(2) 0.19533(14) 0.0335(7) Uani d . 1.0 . .
O O3 0.0362(3) 0.3698(2) 0.29221(13) 0.0227(6) Uani d . 1.0 . .
O O4 0.1526(3) 0.2676(2) 0.33822(14) 0.0349(7) Uani d . 1.0 . .
O O5 0.0513(3) 0.4868(2) 0.18559(13) 0.0251(6) Uani d . 1.0 . .
O O6 0.1593(3) 0.6738(3) 0.15797(14) 0.0389(8) Uani d . 1.0 . .
P P1 0.23796(11) 0.33014(9) 0.17626(5) 0.0193(2) Uani d . 1.0 . .
P P2 0.19751(11) 0.65855(9) 0.33220(5) 0.0192(2) Uani d . 1.0 . .
Ru Ru1 0.22006(3) 0.49549(3) 0.254072(16) 0.01880(9) Uani d . 1.0 . .

loop_
_atom_site_aniso_label
_atom_site_aniso_U_11
_atom_site_aniso_U_22
_atom_site_aniso_U_33
_atom_site_aniso_U_12
_atom_site_aniso_U_13
_atom_site_aniso_U_23
C1 0.021(2) 0.021(2) 0.022(2) 0.0078(18) 0.0088(17) 0.0008(17)
C2 0.028(2) 0.028(2) 0.016(2) 0.016(2) -0.0022(18) 0.0001(18)
C3 0.019(2) 0.041(3) 0.018(2) 0.005(2) 0.0049(18) -0.004(2)
C4 0.024(2) 0.043(3) 0.021(2) 0.010(2) -0.0009(18) -0.002(2)
C5 0.018(2) 0.018(2) 0.023(2) 0.0068(17) -0.0003(17) -0.0013(17)
C6 0.022(2) 0.025(2) 0.030(2) 0.0098(18) 0.0027(18) 0.0014(19)
C7 0.028(3) 0.028(2) 0.032(3) 0.014(2) -0.005(2) 0.001(2)
C8 0.017(2) 0.026(2) 0.051(3) 0.0098(19) -0.006(2) -0.008(2)
C9 0.022(2) 0.038(3) 0.038(3) 0.013(2) 0.005(2) 0.000(2)
C10 0.024(2) 0.027(2) 0.030(2) 0.0098(19) 0.0053(19) 0.0005(19)
C11 0.019(2) 0.037(2) 0.016(2) 0.0141(19) 0.0007(16) 0.0026(19)
C12 0.043(3) 0.040(3) 0.023(2) 0.019(2) -0.002(2) -0.002(2)
C13 0.059(3) 0.056(3) 0.025(3) 0.030(3) 0.000(2) -0.007(2)
C14 0.065(4) 0.079(4) 0.017(3) 0.039(3) 0.000(2) 0.005(3)
C15 0.076(4) 0.052(3) 0.024(3) 0.032(3) 0.008(2) 0.012(2)
C16 0.048(3) 0.040(3) 0.022(2) 0.021(2) 0.001(2) 0.003(2)
C17 0.022(2) 0.023(2) 0.020(2) 0.0073(18) 0.0006(17) -0.0027(17)
C18 0.027(2) 0.030(2) 0.030(2) 0.011(2) -0.0021(19) -0.001(2)
C19 0.041(3) 0.026(2) 0.033(3) 0.006(2) 0.004(2) 0.004(2)
C20 0.029(3) 0.032(3) 0.027(2) -0.003(2) 0.002(2) -0.006(2)
C21 0.021(2) 0.037(3) 0.031(3) 0.007(2) 0.0040(19) -0.004(2)
C22 0.019(2) 0.028(2) 0.025(2) 0.0086(18) 0.0001(17) -0.0019(18)
C23 0.019(2) 0.023(2) 0.020(2) 0.0050(17) 0.0039(17) 0.0034(18)
C24 0.021(2) 0.027(2) 0.023(2) 0.0087(18) 0.0027(17) 0.0002(19)
C25 0.025(2) 0.041(3) 0.029(2) 0.014(2) 0.0044(19) 0.014(2)
C26 0.029(3) 0.040(3) 0.018(2) 0.007(2) 0.0041(18) 0.002(2)
C27 0.050(3) 0.032(3) 0.024(2) 0.009(2) 0.012(2) -0.005(2)
C28 0.048(3) 0.025(2) 0.031(3) 0.014(2) 0.011(2) 0.004(2)
C29 0.021(2) 0.025(2) 0.022(2) 0.0107(18) 0.0040(17) 0.0042(18)
C30 0.023(2) 0.027(2) 0.033(3) 0.0074(19) 0.0054(19) 0.002(2)
C31 0.021(2) 0.040(3) 0.049(3) 0.014(2) 0.004(2) 0.000(2)
C32 0.025(3) 0.051(3) 0.047(3) 0.025(2) 0.000(2) -0.001(2)
C33 0.041(3) 0.039(3) 0.040(3) 0.027(2) 0.002(2) 0.000(2)
C34 0.028(2) 0.025(2) 0.032(3) 0.0117(19) -0.0007(19) -0.0022(19)
C35 0.019(2) 0.022(2) 0.021(2) 0.0086(17) 0.0038(17) -0.0012(17)
C36 0.034(3) 0.024(2) 0.026(2) 0.005(2) 0.0022(19) 0.0058(19)
C37 0.043(3) 0.023(2) 0.031(3) 0.009(2) 0.007(2) 0.005(2)
C38 0.031(3) 0.022(2) 0.055(3) 0.004(2) 0.013(2) 0.007(2)
C39 0.021(2) 0.025(2) 0.053(3) 0.0047(19) -0.009(2) 0.000(2)
C40 0.026(2) 0.024(2) 0.035(3) 0.0080(19) 0.0013(19) 0.008(2)
C41 0.055(3) 0.052(3) 0.037(3) 0.017(3) 0.004(2) 0.011(3)
C42 0.045(3) 0.043(3) 0.036(3) 0.018(2) 0.001(2) 0.005(2)
Cl1 0.0693(10) 0.0588(9) 0.0702(10) 0.0363(8) 0.0184(8) 0.0171(8)
Cl2 0.0709(12) 0.1718(19) 0.0586(11) 0.0481(12) -0.0150(9) 0.0058(12)
Cl3 0.0764(10) 0.0548(9) 0.0673(10) 0.0329(8) 0.0160(8) 0.0130(8)
Cl4A 0.058(4) 0.035(3) 0.097(6) 0.004(3) -0.023(4) 0.017(3)
Cl5A 0.087(7) 0.050(4) 0.038(3) 0.043(4) -0.013(4) -0.010(3)
Cl6A 0.073(5) 0.109(7) 0.084(6) 0.054(5) 0.051(4) 0.057(5)
Cl4B 0.126(6) 0.055(3) 0.091(5) 0.059(3) -0.063(4) -0.031(3)
Cl5B 0.068(3) 0.066(4) 0.066(5) 0.034(2) 0.017(3) -0.007(3)
Cl6B 0.064(2) 0.121(6) 0.067(3) 0.042(3) 0.026(2) 0.029(3)
O1 0.0244(17) 0.0391(18) 0.0294(17) 0.0149(14) -0.0022(13) 0.0006(14)
O2 0.0286(18) 0.0353(18) 0.0345(18) 0.0076(14) 0.0104(14) 0.0115(15)
O3 0.0174(15) 0.0220(15) 0.0270(16) 0.0076(12) 0.0020(12) -0.0023(13)
O4 0.0343(18) 0.0392(18) 0.0348(18) 0.0159(15) 0.0047(14) 0.0131(15)
O5 0.0204(15) 0.0300(16) 0.0265(16) 0.0133(13) -0.0034(12) 0.0001(13)
O6 0.042(2) 0.0375(18) 0.0371(19) 0.0138(16) 0.0003(15) 0.0112(15)
P1 0.0176(6) 0.0232(6) 0.0178(5) 0.0092(4) 0.0014(4) 0.0009(4)
P2 0.0185(6) 0.0193(5) 0.0189(5) 0.0067(4) 0.0026(4) 0.0013(4)
Ru1 0.01705(17) 0.02188(18) 0.01760(17) 0.00804(14) 0.00162(12) 0.00184(13)

loop_
_atom_type_symbol
_atom_type_description
_atom_type_scat_dispersion_real
_atom_type_scat_dispersion_imag
_atom_type_scat_source
C C 0.0033 0.0000 'International Tables Vol C Tables 4.2.6.8 and 6.1.1.4'
O O 0.0106 0.0000 'International Tables Vol C Tables 4.2.6.8 and 6.1.1.4'
P P 0.1023 0.0000 'International Tables Vol C Tables 4.2.6.8 and 6.1.1.4'
Cl Cl 0.1484 0.0000 'International Tables Vol C Tables 4.2.6.8 and 6.1.1.4'
Ru Ru -1.2594 0.0000 'International Tables Vol C Tables 4.2.6.8 and 6.1.1.4'
H H 0.0000 0.0000 'International Tables Vol C Tables 4.2.6.8 and 6.1.1.4'

loop_
_geom_angle_atom_site_label_1
_geom_angle_atom_site_label_2
_geom_angle_atom_site_label_3
_geom_angle
O1 C1 Ru1 174.8(3)
O2 C2 Ru1 174.5(3)
O3 C3 O4 129.7(4)
O3 C3 H3 115.1
O4 C3 H3 115.1
O5 C4 O6 128.4(4)
O5 C4 H4 115.8
O6 C4 H4 115.8
C10 C5 C6 119.1(4)
C10 C5 P1 122.0(3)
C6 C5 P1 118.7(3)
C7 C6 C5 120.1(4)
C7 C6 H6 119.9
C5 C6 H6 119.9
C8 C7 C6 119.9(4)
C8 C7 H7 120.0
C6 C7 H7 120.0
C9 C8 C7 120.5(4)
C9 C8 H8 119.8
C7 C8 H8 119.8
C8 C9 C10 120.3(4)
C8 C9 H9 119.9
C10 C9 H9 119.9
C9 C10 C5 120.2(4)
C9 C10 H10 119.9
C5 C10 H10 119.9
C16 C11 C12 118.7(4)
C16 C11 P1 123.1(3)
C12 C11 P1 118.1(3)
C13 C12 C11 120.4(4)
C13 C12 H12 119.8
C11 C12 H12 119.8
C12 C13 C14 120.2(4)
C12 C13 H13 119.9
C14 C13 H13 119.9
C15 C14 C13 120.0(4)
C15 C14 H14 120.0
C13 C14 H14 120.0
C14 C15 C16 120.6(5)
C14 C15 H15 119.7
C16 C15 H15 119.7
C15 C16 C11 120.1(4)
C15 C16 H16 120.0
C11 C16 H16 120.0
C22 C17 C18 119.0(4)
C22 C17 P1 117.0(3)
C18 C17 P1 123.9(3)
C19 C18 C17 120.2(4)
C19 C18 H18 119.9
C17 C18 H18 119.9
C20 C19 C18 119.6(4)
C20 C19 H19 120.2
C18 C19 H19 120.2
C21 C20 C19 120.9(4)
C21 C20 H20 119.5
C19 C20 H20 119.5
C20 C21 C22 119.4(4)
C20 C21 H21 120.3
C22 C21 H21 120.3
C17 C22 C21 120.8(4)
C17 C22 H22 119.6
C21 C22 H22 119.6
C24 C23 C28 118.3(4)
C24 C23 P2 123.4(3)
C28 C23 P2 118.2(3)
C23 C24 C25 120.5(4)
C23 C24 H24 119.7
C25 C24 H24 119.7
C26 C25 C24 120.6(4)
C26 C25 H25 119.7
C24 C25 H25 119.7
C25 C26 C27 119.1(4)
C25 C26 H26 120.4
C27 C26 H26 120.4
C28 C27 C26 120.8(4)
C28 C27 H27 119.6
C26 C27 H27 119.6
C27 C28 C23 120.6(4)
C27 C28 H28 119.7
C23 C28 H28 119.7
C30 C29 C34 119.0(4)
C30 C29 P2 118.2(3)
C34 C29 P2 122.5(3)
C31 C30 C29 120.2(4)
C31 C30 H30 119.9
C29 C30 H30 119.9
C32 C31 C30 120.5(4)
C32 C31 H31 119.7
C30 C31 H31 119.7
C31 C32 C33 119.8(4)
C31 C32 H32 120.1
C33 C32 H32 120.1
C34 C33 C32 119.9(4)
C34 C33 H33 120.0
C32 C33 H33 120.0
C33 C34 C29 120.5(4)
C33 C34 H34 119.7
C29 C34 H34 119.7
C36 C35 C40 119.1(3)
C36 C35 P2 119.8(3)
C40 C35 P2 120.6(3)
C37 C36 C35 120.7(4)
C37 C36 H36 119.6
C35 C36 H36 119.6
C38 C37 C36 119.9(4)
C38 C37 H37 120.0
C36 C37 H37 120.0
C37 C38 C39 120.0(4)
C37 C38 H38 120.0
C39 C38 H38 120.0
C38 C39 C40 120.6(4)
C38 C39 H39 119.7
C40 C39 H39 119.7
C39 C40 C35 119.6(4)
C39 C40 H40 120.2
C35 C40 H40 120.2
Cl2 C41 Cl1 111.3(3)
Cl2 C41 Cl3 111.2(3)
Cl1 C41 Cl3 109.1(3)
Cl2 C41 H41 108.4
Cl1 C41 H41 108.4
Cl3 C41 H41 108.4
Cl4B C42 Cl6A 84.9(4)
Cl4B C42 Cl5B 112.3(5)
Cl6A C42 Cl5B 124.4(5)
Cl4B C42 Cl5A 115.3(6)
Cl6A C42 Cl5A 112.3(5)
Cl5B C42 Cl5A 12.2(8)
Cl4B C42 Cl4A 22.1(4)
Cl6A C42 Cl4A 106.9(5)
Cl5B C42 Cl4A 99.9(6)
Cl5A C42 Cl4A 106.8(5)
Cl4B C42 Cl6B 111.5(4)
Cl6A C42 Cl6B 26.9(3)
Cl5B C42 Cl6B 107.6(4)
Cl5A C42 Cl6B 95.8(5)
Cl4A C42 Cl6B 133.5(4)
Cl4B C42 H42 121.1
Cl6A C42 H42 110.2
Cl5B C42 H42 104.3
Cl5A C42 H42 110.2
Cl4A C42 H42 110.2
Cl6B C42 H42 98.5
C3 O3 Ru1 122.4(3)
C4 O5 Ru1 123.6(3)
C17 P1 C5 107.15(17)
C17 P1 C11 101.50(17)
C5 P1 C11 103.06(17)
C17 P1 Ru1 113.36(13)
C5 P1 Ru1 112.34(12)
C11 P1 Ru1 118.17(14)
C29 P2 C35 106.19(17)
C29 P2 C23 101.84(18)
C35 P2 C23 103.58(17)
C29 P2 Ru1 116.55(13)
C35 P2 Ru1 109.74(13)
C23 P2 Ru1 117.60(13)
C1 Ru1 C2 86.51(16)
C1 Ru1 O5 176.39(14)
C2 Ru1 O5 96.87(13)
C1 Ru1 O3 97.24(13)
C2 Ru1 O3 176.24(13)
O5 Ru1 O3 79.38(10)
C1 Ru1 P1 93.16(12)
C2 Ru1 P1 89.60(12)
O5 Ru1 P1 85.62(8)
O3 Ru1 P1 90.39(7)
C1 Ru1 P2 87.30(12)
C2 Ru1 P2 91.39(12)
O5 Ru1 P2 93.86(8)
O3 Ru1 P2 88.60(7)
P1 Ru1 P2 178.94(4)

loop_
_geom_bond_atom_site_label_1
_geom_bond_atom_site_label_2
_geom_bond_distance
C1 O1 1.144(4)
C1 Ru1 1.867(4)
C2 O2 1.132(4)
C2 Ru1 1.888(4)
C3 O3 1.213(5)
C3 O4 1.255(4)
C3 H3 0.95
C4 O5 1.228(5)
C4 O6 1.246(4)
C4 H4 0.95
C5 C10 1.390(5)
C5 C6 1.398(5)
C5 P1 1.825(4)
C6 C7 1.386(5)
C6 H6 0.95
C7 C8 1.382(6)
C7 H7 0.95
C8 C9 1.368(6)
C8 H8 0.95
C9 C10 1.388(5)
C9 H9 0.95
C10 H10 0.95
C11 C16 1.384(5)
C11 C12 1.394(5)
C11 P1 1.827(4)
C12 C13 1.368(6)
C12 H12 0.95
C13 C14 1.375(6)
C13 H13 0.95
C14 C15 1.364(6)
C14 H14 0.95
C15 C16 1.378(6)
C15 H15 0.95
C16 H16 0.95
C17 C22 1.382(5)
C17 C18 1.394(5)
C17 P1 1.820(4)
C18 C19 1.385(5)
C18 H18 0.95
C19 C20 1.381(6)
C19 H19 0.95
C20 C21 1.370(6)
C20 H20 0.95
C21 C22 1.388(5)
C21 H21 0.95
C22 H22 0.95
C23 C24 1.382(5)
C23 C28 1.401(5)
C23 P2 1.831(4)
C24 C25 1.398(5)
C24 H24 0.95
C25 C26 1.371(5)
C25 H25 0.95
C26 C27 1.385(6)
C26 H26 0.95
C27 C28 1.376(5)
C27 H27 0.95
C28 H28 0.95
C29 C30 1.388(5)
C29 C34 1.393(5)
C29 P2 1.817(4)
C30 C31 1.383(5)
C30 H30 0.95
C31 C32 1.378(6)
C31 H31 0.95
C32 C33 1.384(5)
C32 H32 0.95
C33 C34 1.383(5)
C33 H33 0.95
C34 H34 0.95
C35 C36 1.392(5)
C35 C40 1.396(5)
C35 P2 1.819(4)
C36 C37 1.383(5)
C36 H36 0.95
C37 C38 1.380(5)
C37 H37 0.95
C38 C39 1.380(6)
C38 H38 0.95
C39 C40 1.390(5)
C39 H39 0.95
C40 H40 0.95
C41 Cl2 1.719(4)
C41 Cl1 1.753(5)
C41 Cl3 1.768(5)
C41 H41 1.0
C42 Cl4B 1.705(7)
C42 Cl6A 1.733(7)
C42 Cl5B 1.744(8)
C42 Cl5A 1.750(9)
C42 Cl4A 1.772(8)
C42 Cl6B 1.781(7)
C42 H42 1.0
O3 Ru1 2.112(3)
O5 Ru1 2.106(2)
P1 Ru1 2.4188(11)
P2 Ru1 2.4205(11)
